data_1526644
loop_
_publ_author_name
'Kirchner, R.M.'
'Grosse-Kunstleve, R.W.'
'Pluth, J.J.'
'Broach, R.W.'
'Wilson, S.T.'
'Smith, J.V.'

_publ_section_title
;
 The structures of as-synthesized Al P O4 - 53(A), calcined dehydrated Al
 P O4 - 53(B), and Al P O4 - 53(C), a new phase determined by the FOCUS
 method
;
_journal_name_full 'Microporous and Mesoporous Materials'
_journal_page_first 319
_journal_page_last 332
_journal_volume 39
_journal_year 2000
_chemical_formula_sum 'Al O4 P'
_chemical_name_systematic 'Al (P O4)'
_space_group_IT_number 5
_symmetry_space_group_name_Hall 'C 2y'
_symmetry_space_group_name_H-M 'C 1 2 1'
_cell_angle_alpha 90
_cell_angle_beta 88.259
_cell_angle_gamma 90
_cell_formula_units_Z 12
_cell_length_a 16.44398
_cell_length_b 5.1075
_cell_length_c 13.4846
_cell_volume 1132.017
_citation_journal_id_ASTM MIMMFJ
_cod_data_source_file Kirchner_MIMMFJ_2000_246.cif
_cod_data_source_block Al1O4P1
_cod_original_formula_sum 'Al1 O4 P1'
_cod_database_code 1526644

loop_
_symmetry_equiv_pos_as_xyz
x,y,z
-x,y,-z
x+1/2,y+1/2,z
-x+1/2,y+1/2,-z

loop_
_atom_site_label
_atom_site_type_symbol
_atom_site_fract_x
_atom_site_fract_y
_atom_site_fract_z
_atom_site_occupancy
_atom_site_U_iso_or_equiv
O6 O-2 0.4195 0.6367 0.6265 1 0.0
Al1 Al+3 0.9554 0.5478 0.2349 1 0.0
Al3 Al+3 0.6466 0.5864 0.4642 1 0.0
O4 O-2 0.9267 0.6236 0.1034 1 0.0
P2 P+5 0.334 0.0941 0.4102 1 0.0
O11 O-2 0.8579 0.7643 0.9378 1 0.0
Al2 Al+3 0.8265 0.1033 0.9191 1 0.0
O7 O-2 0.3746 0.3573 0.4507 1 0.0
P1 P+5 0.4369 0.5297 0.7364 1 0.0
O5 O-2 0.3672 0.6291 0.8031 1 0.0
P3 P+5 0.1444 0.6198 0.9613 1 0.0
O8 O-2 0.3697 0.9071 0.4877 1 0.0
O10 O-2 0.867 0.3209 0.9997 1 0.0
O1 O-2 0.8651 0.5711 0.3037 1 0.0
O9 O-2 0.2413 0.0748 0.4095 1 0.0
O2 O-2 0.9862 0.2092 0.2454 1 0.0
O3 O-2 0.042 0.7281 0.2461 1 0.0
O12 O-2 0.7228 0.1215 0.9002 1 0.0
